data_7010100
loop_
_publ_author_name
'Bhattacharyya, Sudeep'
'Ghosh, Dipesh'
'Mukhopadhyay, Suman'
'Jensen, William P.'
'Tiekink, Edward R. T.'
'Chaudhury, Muktimoy'

_publ_section_title
;
 Syntheses, structure and properties of cobalt-(II) and -(III)
 complexes of pentadentate N4S ligands with appended pyrazolyl groups:
 evidence for cobalt(II)--dioxygen reversible binding
;
_journal_issue 24
_journal_name_full 'Journal of the Chemical Society, Dalton Transactions'
_journal_page_first 4677
_journal_paper_doi 10.1039/b005906o
_journal_year 2000
_chemical_formula_sum 'C22 H33 Cl2 Co N6 O4 S2'
_chemical_formula_weight 639.50
_space_group_IT_number 14
_symmetry_cell_setting monoclinic
_symmetry_Int_Tables_number 14
_symmetry_space_group_name_Hall '-P 2ybc'
_symmetry_space_group_name_H-M 'P 1 21/c 1'
_cell_angle_alpha 90
_cell_angle_beta 92.50(7)
_cell_angle_gamma 90
_cell_formula_units_Z 4
_cell_length_a 12.86(1)
_cell_length_b 13.13(1)
_cell_length_c 16.01(2)
_cell_measurement_reflns_used 25
_cell_measurement_temperature 135
_cell_measurement_theta_max 23.1
_cell_measurement_theta_min 19.1
_cell_volume 2701(4)
_computing_cell_refinement 'MSC/AFC Diffractometer Control'
_computing_data_collection 'MSC/AFC Diffractometer Control'
_computing_data_reduction 'teXsan for Windows (MSC, 1997)'
_computing_publication_material 'teXsan for Windows (MSC, 1997)'
_computing_structure_refinement 'teXsan for Windows (MSC, 1997)'
_computing_structure_solution
;
SIR92 (Altomare, et. al. 1993)
;
_diffrn_ambient_temperature 135
_diffrn_measurement_device 'Rigaku AFC6R'
_diffrn_measurement_method \w-2\q
_diffrn_orient_matrix_UB_11 -0.06196
_diffrn_orient_matrix_UB_12 -0.01192
_diffrn_orient_matrix_UB_13 -0.03869
_diffrn_orient_matrix_UB_21 -0.00143
_diffrn_orient_matrix_UB_22 -0.07305
_diffrn_orient_matrix_UB_23 0.01756
_diffrn_orient_matrix_UB_31 -0.04707
_diffrn_orient_matrix_UB_32 0.01791
_diffrn_orient_matrix_UB_33 0.04588
_diffrn_radiation_detector 'scintillation counter'
_diffrn_radiation_monochromator graphite
_diffrn_radiation_source 'Rigaku rotating anode'
_diffrn_radiation_type 'Mo K\a'
_diffrn_radiation_wavelength 0.7107
_diffrn_reflns_av_R_equivalents 0.13043
_diffrn_reflns_limit_h_max 16
_diffrn_reflns_limit_h_min 0
_diffrn_reflns_limit_k_max 17
_diffrn_reflns_limit_k_min 0
_diffrn_reflns_limit_l_max 20
_diffrn_reflns_limit_l_min -20
_diffrn_reflns_number 6801
_diffrn_reflns_reduction_process 'Lp corrections applied'
_diffrn_reflns_theta_max 27.63
_diffrn_reflns_theta_min 3.06
_diffrn_standards_decay_% -8.11
_diffrn_standards_interval_count 400
_diffrn_standards_number 3
_exptl_absorpt_coefficient_mu 1.029
_exptl_absorpt_correction_T_max 1
_exptl_absorpt_correction_T_min 0.894
_exptl_absorpt_correction_type
;
\DF (DIFABS; Walker & Stuart, 1983)
;
_exptl_crystal_colour brown
_exptl_crystal_density_diffrn 1.573
_exptl_crystal_density_meas ?
_exptl_crystal_description wedge
_exptl_crystal_F_000 1328
_exptl_crystal_size_max 0.48
_exptl_crystal_size_mid 0.21
_exptl_crystal_size_min 0.15
_refine_diff_density_max 0.97
_refine_diff_density_min -0.77
_refine_ls_extinction_method none
_refine_ls_goodness_of_fit_ref 2.140
_refine_ls_hydrogen_treatment noref
_refine_ls_matrix_type full
_refine_ls_number_constraints 0
_refine_ls_number_parameters 333
_refine_ls_number_reflns 3603
_refine_ls_number_restraints 0
_refine_ls_R_factor_gt 0.0700
_refine_ls_shift/su_max 0.0100
_refine_ls_shift/su_mean 0.0004
_refine_ls_structure_factor_coef F
_refine_ls_weighting_details 'w = 1/[\s^2^(Fo) + 0.00036|Fo|^2^]'
_refine_ls_weighting_scheme sigma
_refine_ls_wR_factor_ref 0.0810
_reflns_number_gt 3603
_reflns_number_total 6525
_reflns_threshold_expression I>3.00\s(I)
_cod_data_source_file b005906o.txt
_cod_data_source_block '_[CoLCl]ClO4'
_cod_original_sg_symbol_H-M 'P 21/c     '
_cod_original_formula_sum 'C22 H33 Cl2 Co N6 O4 S2 '
_cod_database_code 7010100

loop_
_symmetry_equiv_pos_as_xyz
'   +x,   +y,   +z'
'   -x,1/2+y,1/2-z'
'   -x,   -y,   -z'
'   +x,1/2-y,1/2+z'

loop_
_atom_site_label
_atom_site_fract_x
_atom_site_fract_y
_atom_site_fract_z
_atom_site_U_iso_or_equiv
_atom_site_occupancy
_atom_site_refinement_flags
_atom_site_adp_type
_atom_site_calc_flag
_atom_site_calc_attached_atom
Co 0.25480(5) 0.12506(5) 0.24784(4) 0.0138(1) 1.000 . Uani d ?
Cl(1) 0.20692(9) 0.28567(8) 0.20628(8) 0.0216(3) 1.000 . Uani d ?
Cl(2) 0.1495(1) -0.3011(1) 0.4388(1) 0.0431(5) 1.000 . Uani d ?
S(1) 0.38518(9) 0.20900(9) 0.31044(8) 0.0188(3) 1.000 . Uani d ?
S(2) 0.5942(1) 0.1688(1) 0.3911(1) 0.0359(4) 1.000 . Uani d ?
O(1) 0.0844(5) -0.2195(4) 0.4113(4) 0.089(2) 1.000 . Uani d ?
O(2) 0.0831(3) -0.3809(3) 0.4628(2) 0.043(1) 1.000 . Uani d ?
O(3) 0.2021(4) -0.3293(4) 0.3649(4) 0.079(2) 1.000 . Uani d ?
O(4) 0.1958(7) -0.2538(7) 0.5126(5) 0.065(2) 0.580 S Uiso d ?
O(4) 0.247(1) -0.320(1) 0.4880(9) 0.085(4) 0.420 S Uiso d ?
N(1) 0.2906(3) -0.0088(3) 0.2859(2) 0.017(1) 1.000 . Uani d ?
N(2) 0.1316(3) 0.0634(3) 0.1842(2) 0.019(1) 1.000 . Uani d ?
N(3) 0.2492(3) 0.0948(3) 0.0770(2) 0.018(1) 1.000 . Uani d ?
N(4) 0.3210(3) 0.1008(3) 0.1420(2) 0.017(1) 1.000 . Uani d ?
N(5) 0.0589(3) 0.1108(3) 0.3084(3) 0.022(1) 1.000 . Uani d ?
N(6) 0.1586(3) 0.1322(3) 0.3376(2) 0.017(1) 1.000 . Uani d ?
C(1) 0.4733(3) 0.1219(4) 0.3512(3) 0.021(1) 1.000 . Uani d ?
C(2) 0.5901(5) 0.3032(5) 0.3736(5) 0.055(2) 1.000 . Uani d ?
C(3) 0.4621(4) 0.0189(4) 0.3552(3) 0.020(1) 1.000 . Uani d ?
C(4) 0.3735(4) -0.0402(3) 0.3301(3) 0.019(1) 1.000 . Uani d ?
C(5) 0.3877(5) -0.1468(4) 0.3627(4) 0.038(2) 1.000 . Uani d ?
C(6) 0.5028(4) -0.1561(4) 0.3833(4) 0.037(2) 1.000 . Uani d ?
C(7) 0.5442(4) -0.0501(4) 0.3957(4) 0.033(2) 1.000 . Uani d ?
C(8) 0.1998(4) -0.0770(4) 0.2714(4) 0.030(2) 1.000 . Uani d ?
C(9) 0.1433(4) -0.0508(3) 0.1922(4) 0.029(1) 1.000 . Uani d ?
C(10) 0.0459(4) -0.1115(4) 0.1736(3) 0.029(1) 1.000 . Uani d ?
C(11) 0.1405(4) 0.0962(4) 0.0950(3) 0.022(1) 1.000 . Uani d ?
C(12) 0.2312(4) 0.0835(4) -0.0772(3) 0.033(2) 1.000 . Uani d ?
C(13) 0.2923(4) 0.0849(4) 0.0038(3) 0.023(1) 1.000 . Uani d ?
C(14) 0.3984(4) 0.0826(4) 0.0204(3) 0.027(1) 1.000 . Uani d ?
C(15) 0.4138(4) 0.0919(3) 0.1084(3) 0.022(1) 1.000 . Uani d ?
C(16) 0.5155(4) 0.0863(4) 0.1548(3) 0.027(1) 1.000 . Uani d ?
C(17) 0.0397(4) 0.1075(4) 0.2191(3) 0.026(1) 1.000 . Uani d ?
C(18) -0.1198(4) 0.0776(5) 0.3554(4) 0.038(2) 1.000 . Uani d ?
C(19) -0.0070(4) 0.0997(4) 0.3711(3) 0.025(1) 1.000 . Uani d ?
C(20) 0.0527(4) 0.1134(4) 0.4433(3) 0.028(1) 1.000 . Uani d ?
C(21) 0.1547(4) 0.1294(4) 0.4218(3) 0.019(1) 1.000 . Uani d ?
C(22) 0.2486(4) 0.1389(4) 0.4792(3) 0.028(1) 1.000 . Uani d ?
H(2a) 0.6529 0.3332 0.3951 0.066 1.000 . Uiso c ?
H(2b) 0.5825 0.3162 0.3152 0.066 1.000 . Uiso c ?
H(2c) 0.5329 0.3316 0.4009 0.066 1.000 . Uiso c ?
H(5a) 0.3662 -0.1951 0.3212 0.045 1.000 . Uiso c ?
H(5b) 0.3491 -0.1568 0.4113 0.045 1.000 . Uiso c ?
H(6a) 0.5143 -0.1947 0.4331 0.044 1.000 . Uiso c ?
H(6b) 0.5362 -0.1884 0.3386 0.044 1.000 . Uiso c ?
H(7a) 0.5538 -0.0351 0.4535 0.040 1.000 . Uiso c ?
H(7b) 0.6085 -0.0424 0.3693 0.040 1.000 . Uiso c ?
H(8a) 0.1544 -0.0699 0.3162 0.036 1.000 . Uiso c ?
H(8b) 0.2233 -0.1455 0.2688 0.036 1.000 . Uiso c ?
H(9) 0.1890 -0.0694 0.1497 0.035 1.000 . Uiso c ?
H(10a) -0.0035 -0.0971 0.2144 0.035 1.000 . Uiso c ?
H(10b) 0.0175 -0.0938 0.1197 0.035 1.000 . Uiso c ?
H(10c) 0.0621 -0.1821 0.1748 0.035 1.000 . Uiso c ?
H(11a) 0.1030 0.0506 0.0588 0.027 1.000 . Uiso c ?
H(11c) 0.1134 0.1631 0.0876 0.027 1.000 . Uiso c ?
H(12a) 0.1936 0.1455 -0.0838 0.040 1.000 . Uiso c ?
H(12b) 0.2771 0.0762 -0.1218 0.040 1.000 . Uiso c ?
H(12c) 0.1838 0.0280 -0.0779 0.040 1.000 . Uiso c ?
H(14) 0.4509 0.0761 -0.0192 0.032 1.000 . Uiso c ?
H(16a) 0.5178 0.0271 0.1889 0.032 1.000 . Uiso c ?
H(16b) 0.5695 0.0834 0.1163 0.032 1.000 . Uiso c ?
H(16c) 0.5245 0.1450 0.1891 0.032 1.000 . Uiso c ?
H(17a) -0.0196 0.0666 0.2055 0.031 1.000 . Uiso c ?
H(17b) 0.0285 0.1744 0.1978 0.031 1.000 . Uiso c ?
H(18a) -0.1276 0.0152 0.3258 0.046 1.000 . Uiso c ?
H(18b) -0.1526 0.0723 0.4073 0.046 1.000 . Uiso c ?
H(18c) -0.1511 0.1310 0.3233 0.046 1.000 . Uiso c ?
H(20) 0.0284 0.1121 0.4985 0.034 1.000 . Uiso c ?
H(22a) 0.2811 0.2028 0.4705 0.034 1.000 . Uiso c ?
H(22b) 0.2285 0.1345 0.5355 0.034 1.000 . Uiso c ?
H(22c) 0.2960 0.0856 0.4683 0.034 1.000 . Uiso c ?

loop_
_atom_site_aniso_label
_atom_site_aniso_U_11
_atom_site_aniso_U_22
_atom_site_aniso_U_33
_atom_site_aniso_U_12
_atom_site_aniso_U_13
_atom_site_aniso_U_23
Co 0.0139(3) 0.0147(3) 0.0129(3) 0.0016(3) 0.0015(2) -0.0008(3)
Cl(1) 0.0286(6) 0.0174(5) 0.0189(6) 0.0047(5) 0.0016(5) 0.0027(5)
Cl(2) 0.0366(8) 0.0476(9) 0.045(1) -0.0127(7) -0.0008(7) -0.0069(8)
S(1) 0.0196(6) 0.0171(6) 0.0197(7) -0.0012(5) -0.0005(5) -0.0018(5)
S(2) 0.0236(7) 0.0396(8) 0.043(1) -0.0062(6) -0.0113(7) -0.0012(7)
O(1) 0.133(5) 0.044(3) 0.096(4) 0.010(3) 0.067(4) 0.007(3)
O(2) 0.024(2) 0.061(3) 0.045(3) -0.013(2) 0.006(2) 0.012(2)
O(3) 0.071(4) 0.049(3) 0.120(5) -0.010(3) 0.057(4) -0.018(3)
N(1) 0.020(2) 0.013(2) 0.016(2) -0.001(2) -0.004(2) 0.003(2)
N(2) 0.016(2) 0.020(2) 0.021(2) 0.003(2) -0.001(2) -0.000(2)
N(3) 0.016(2) 0.025(2) 0.013(2) 0.003(2) 0.003(2) -0.003(2)
N(4) 0.017(2) 0.020(2) 0.013(2) 0.000(2) 0.001(2) -0.008(2)
N(5) 0.015(2) 0.027(2) 0.024(2) 0.003(2) -0.004(2) 0.002(2)
N(6) 0.017(2) 0.014(2) 0.020(2) 0.003(2) 0.001(2) -0.001(2)
C(1) 0.015(2) 0.032(3) 0.018(3) -0.003(2) 0.002(2) -0.003(2)
C(2) 0.045(4) 0.040(4) 0.079(5) -0.018(3) -0.009(4) -0.008(4)
C(3) 0.021(3) 0.026(3) 0.014(3) 0.006(2) 0.001(2) -0.004(2)
C(4) 0.029(3) 0.018(2) 0.011(3) 0.003(2) 0.002(2) -0.003(2)
C(5) 0.048(4) 0.021(3) 0.042(4) 0.006(2) -0.015(3) 0.007(3)
C(6) 0.043(4) 0.029(3) 0.038(4) 0.014(3) -0.010(3) 0.007(3)
C(7) 0.025(3) 0.036(3) 0.037(4) 0.011(2) -0.008(3) 0.001(3)
C(8) 0.030(3) 0.020(3) 0.039(4) -0.005(2) -0.001(3) 0.006(3)
C(9) 0.026(3) 0.013(2) 0.047(4) -0.001(2) -0.008(3) -0.003(2)
C(10) 0.024(3) 0.033(3) 0.032(3) -0.008(2) 0.001(2) -0.001(3)
C(11) 0.020(2) 0.033(3) 0.013(3) 0.007(2) -0.002(2) -0.003(2)
C(12) 0.041(3) 0.042(3) 0.017(3) -0.001(3) -0.001(3) -0.003(3)
C(13) 0.035(3) 0.024(3) 0.011(3) 0.004(2) 0.003(2) -0.004(2)
C(14) 0.027(3) 0.034(3) 0.019(3) -0.000(2) 0.012(2) -0.001(2)
C(15) 0.025(3) 0.016(2) 0.025(3) 0.002(2) 0.006(2) -0.004(2)
C(16) 0.025(3) 0.030(3) 0.027(3) -0.001(2) 0.007(2) -0.014(2)
C(17) 0.016(2) 0.029(3) 0.032(3) 0.007(2) 0.002(2) -0.001(2)
C(18) 0.029(3) 0.048(4) 0.038(4) -0.004(3) 0.010(3) 0.006(3)
C(19) 0.021(3) 0.020(3) 0.035(3) 0.003(2) 0.015(2) 0.009(2)
C(20) 0.028(3) 0.028(3) 0.028(3) 0.006(2) 0.010(2) 0.011(3)
C(21) 0.025(3) 0.018(2) 0.016(3) 0.005(2) 0.009(2) 0.007(2)
C(22) 0.033(3) 0.033(3) 0.019(3) 0.006(2) -0.001(2) 0.000(2)

loop_
_atom_type_symbol
_atom_type_oxidation_number
_atom_type_number_in_cell
_atom_type_scat_dispersion_real
_atom_type_scat_dispersion_imag
_atom_type_scat_source
C 0 88 0.002 0.002
;International Tables for Crystallography
(1992, Vol. C, Table 6.1.1.2)
;
H 0 132 0.000 0.000
;International Tables for Crystallography
(1992, Vol. C, Table 6.1.1.2)
;
Cl 0 8 0.132 0.159
;International Tables for Crystallography
(1992, Vol. C, Tables 4.2.6.8 and 6.1.1.1)
;
Co 0 4 0.299 0.973
;International Tables for Crystallography
(1992, Vol. C, Tables 4.2.6.8 and 6.1.1.1)
;
N 0 24 0.004 0.003
;International Tables for Crystallography
(1992, Vol. C, Table 6.1.1.2)
;
O 0 16 0.008 0.006
;International Tables for Crystallography
(1992, Vol. C, Table 6.1.1.2)
;
S 0 8 0.110 0.124
;International Tables for Crystallography
(1992, Vol. C, Table 6.1.1.2)
;

loop_
_geom_angle_atom_site_label_1
_geom_angle_atom_site_label_2
_geom_angle_atom_site_label_3
_geom_angle
_geom_angle_site_symmetry_1
_geom_angle_site_symmetry_2
_geom_angle_site_symmetry_3
_geom_angle_publ_flag
Cl(1) Co S(1) 82.03(8) . . . ?
Cl(1) Co N(1) 177.7(2) . . . ?
Cl(1) Co N(2) 91.6(2) . . . ?
Cl(1) Co N(4) 91.2(2) . . . ?
Cl(1) Co N(6) 89.9(2) . . . ?
S(1) Co N(1) 98.4(2) . . . ?
S(1) Co N(2) 173.5(2) . . . ?
S(1) Co N(4) 97.1(2) . . . ?
S(1) Co N(6) 97.8(2) . . . ?
N(1) Co N(2) 88.0(2) . . . ?
N(1) Co N(4) 91.1(2) . . . ?
N(1) Co N(6) 87.7(2) . . . ?
N(2) Co N(4) 81.9(2) . . . ?
N(2) Co N(6) 83.2(2) . . . ?
N(4) Co N(6) 165.1(2) . . . ?
O(1) Cl(2) O(2) 106.8(4) . . . ?
O(1) Cl(2) O(3) 103.4(5) . . . ?
O(1) Cl(2) O(4) 98.4(6) . . . ?
O(1) Cl(2) O(4') 140.5(8) . . . ?
O(2) Cl(2) O(3) 110.1(4) . . . ?
O(2) Cl(2) O(4) 109.2(6) . . . ?
O(2) Cl(2) O(4') 103.8(8) . . . ?
O(3) Cl(2) O(4) 126.4(6) . . . ?
O(3) Cl(2) O(4') 88.7(9) . . . ?
O(4) Cl(2) O(4') 47.3(8) . . . ?
Co S(1) C(1) 108.4(2) . . . ?
C(1) S(2) C(2) 105.6(4) . . . ?
Cl(2) O(4) O(4') 68(1) . . . ?
Cl(2) O(4') O(4) 65(1) . . . ?
Co N(1) C(4) 129.5(4) . . . ?
Co N(1) C(8) 109.2(4) . . . ?
C(4) N(1) C(8) 120.6(6) . . . ?
Co N(2) C(9) 106.4(4) . . . ?
Co N(2) C(11) 105.9(4) . . . ?
Co N(2) C(17) 106.3(4) . . . ?
C(9) N(2) C(11) 110.8(6) . . . ?
C(9) N(2) C(17) 116.3(6) . . . ?
C(11) N(2) C(17) 110.5(5) . . . ?
N(4) N(3) C(11) 118.5(6) . . . ?
N(4) N(3) C(13) 112.6(6) . . . ?
C(11) N(3) C(13) 128.8(6) . . . ?
Co N(4) N(3) 111.4(4) . . . ?
Co N(4) C(15) 142.5(5) . . . ?
N(3) N(4) C(15) 106.0(6) . . . ?
N(6) N(5) C(17) 117.4(6) . . . ?
N(6) N(5) C(19) 112.1(6) . . . ?
C(17) N(5) C(19) 130.4(6) . . . ?
Co N(6) N(5) 110.7(4) . . . ?
Co N(6) C(21) 142.3(5) . . . ?
N(5) N(6) C(21) 105.0(6) . . . ?
S(1) C(1) S(2) 117.4(4) . . . ?
S(1) C(1) C(3) 127.6(5) . . . ?
S(2) C(1) C(3) 115.0(5) . . . ?
S(2) C(2) H(2a) 109.5 . . . no
S(2) C(2) H(2b) 109.5 . . . no
S(2) C(2) H(2c) 109.5 . . . no
H(2a) C(2) H(2b) 109.5 . . . no
H(2a) C(2) H(2c) 109.5 . . . no
H(2b) C(2) H(2c) 109.5 . . . no
C(1) C(3) C(4) 127.9(6) . . . ?
C(1) C(3) C(7) 122.7(6) . . . ?
C(4) C(3) C(7) 109.2(6) . . . ?
N(1) C(4) C(3) 126.9(6) . . . ?
N(1) C(4) C(5) 124.0(6) . . . ?
C(3) C(4) C(5) 109.1(6) . . . ?
C(4) C(5) C(6) 104.7(7) . . . ?
C(4) C(5) H(5b) 110.6 . . . no
C(4) C(5) H(5a) 110.6 . . . no
C(6) C(5) H(5b) 110.6 . . . no
C(6) C(5) H(5a) 110.6 . . . no
H(5b) C(5) H(5a) 109.5 . . . no
C(5) C(6) C(7) 107.1(6) . . . ?
C(5) C(6) H(6b) 110.1 . . . no
C(5) C(6) H(6a) 110.1 . . . no
C(7) C(6) H(6b) 110.1 . . . no
C(7) C(6) H(6a) 110.1 . . . no
H(6b) C(6) H(6a) 109.5 . . . no
C(3) C(7) C(6) 105.1(6) . . . ?
C(3) C(7) H(7b) 110.5 . . . no
C(3) C(7) H(7a) 110.5 . . . no
C(6) C(7) H(7b) 110.6 . . . no
C(6) C(7) H(7a) 110.5 . . . no
H(7b) C(7) H(7a) 109.5 . . . no
N(1) C(8) C(9) 110.5(6) . . . ?
N(1) C(8) H(8b) 109.2 . . . no
N(1) C(8) H(8a) 109.2 . . . no
C(9) C(8) H(8b) 109.2 . . . no
C(9) C(8) H(8a) 109.2 . . . no
H(8b) C(8) H(8a) 109.5 . . . no
N(2) C(9) C(8) 110.4(6) . . . ?
N(2) C(9) C(10) 115.5(6) . . . ?
N(2) C(9) H(9) 104.9 . . . no
C(8) C(9) C(10) 115.0(7) . . . ?
C(8) C(9) H(9) 104.9 . . . no
C(10) C(9) H(9) 104.9 . . . no
C(9) C(10) H(10a) 109.5 . . . no
C(9) C(10) H(10b) 109.5 . . . no
C(9) C(10) H(10c) 109.5 . . . no
H(10a) C(10) H(10b) 109.5 . . . no
H(10a) C(10) H(10c) 109.5 . . . no
H(10b) C(10) H(10c) 109.5 . . . no
N(2) C(11) N(3) 107.6(5) . . . ?
N(2) C(11) H(11a) 109.9 . . . no
N(2) C(11) H(11b) 109.9 . . . no
N(3) C(11) H(11a) 109.9 . . . no
N(3) C(11) H(11b) 109.9 . . . no
H(11a) C(11) H(11b) 109.5 . . . no
C(13) C(12) H(12a) 109.5 . . . no
C(13) C(12) H(12b) 109.5 . . . no
C(13) C(12) H(12c) 109.5 . . . no
H(12a) C(12) H(12b) 109.5 . . . no
H(12a) C(12) H(12c) 109.5 . . . no
H(12b) C(12) H(12c) 109.5 . . . no
N(3) C(13) C(12) 123.1(7) . . . ?
N(3) C(13) C(14) 106.4(6) . . . ?
C(12) C(13) C(14) 130.4(8) . . . ?
C(13) C(14) C(15) 106.4(7) . . . ?
C(13) C(14) H(14) 126.8 . . . no
C(15) C(14) H(14) 126.8 . . . no
N(4) C(15) C(14) 108.6(6) . . . ?
N(4) C(15) C(16) 126.1(7) . . . ?
C(14) C(15) C(16) 125.2(7) . . . ?
C(15) C(16) H(16a) 109.5 . . . no
C(15) C(16) H(16b) 109.5 . . . no
C(15) C(16) H(16c) 109.5 . . . no
H(16a) C(16) H(16b) 109.5 . . . no
H(16a) C(16) H(16c) 109.5 . . . no
H(16b) C(16) H(16c) 109.5 . . . no
N(2) C(17) N(5) 106.7(5) . . . ?
N(2) C(17) H(17a) 110.2 . . . no
N(2) C(17) H(17b) 110.2 . . . no
N(5) C(17) H(17a) 110.2 . . . no
N(5) C(17) H(17b) 110.2 . . . no
H(17a) C(17) H(17b) 109.5 . . . no
C(19) C(18) H(18c) 109.5 . . . no
C(19) C(18) H(18a) 109.5 . . . no
C(19) C(18) H(18b) 109.5 . . . no
H(18c) C(18) H(18a) 109.5 . . . no
H(18c) C(18) H(18b) 109.5 . . . no
H(18a) C(18) H(18b) 109.5 . . . no
N(5) C(19) C(18) 122.3(7) . . . ?
N(5) C(19) C(20) 105.4(6) . . . ?
C(18) C(19) C(20) 132.3(8) . . . ?
C(19) C(20) C(21) 108.2(7) . . . ?
C(19) C(20) H(20) 125.9 . . . no
C(21) C(20) H(20) 125.9 . . . no
N(6) C(21) C(20) 109.1(6) . . . ?
N(6) C(21) C(22) 123.2(6) . . . ?
C(20) C(21) C(22) 127.6(7) . . . ?
C(21) C(22) H(22c) 109.5 . . . no
C(21) C(22) H(22a) 109.5 . . . no
C(21) C(22) H(22b) 109.5 . . . no
H(22c) C(22) H(22a) 109.5 . . . no
H(22c) C(22) H(22b) 109.5 . . . no
H(22a) C(22) H(22b) 109.5 . . . no

loop_
_geom_bond_atom_site_label_1
_geom_bond_atom_site_label_2
_geom_bond_distance
_geom_bond_site_symmetry_1
_geom_bond_site_symmetry_2
_geom_bond_publ_flag
Co Cl(1) 2.288(2) . . ?
Co S(1) 2.210(2) . . ?
Co N(1) 1.911(5) . . ?
Co N(2) 2.016(5) . . ?
Co N(4) 1.955(6) . . ?
Co N(6) 1.939(6) . . ?
Cl(2) O(1) 1.418(8) . . ?
Cl(2) O(2) 1.415(6) . . ?
Cl(2) O(3) 1.437(8) . . ?
Cl(2) O(4) 1.44(1) . . ?
Cl(2) O(4') 1.47(2) . . ?
S(1) C(1) 1.719(7) . . ?
S(2) C(1) 1.767(7) . . ?
S(2) C(2) 1.787(9) . . ?
O(4) O(4') 1.17(2) . . ?
N(1) C(4) 1.320(8) . . ?
N(1) C(8) 1.481(9) . . ?
N(2) C(9) 1.512(9) . . ?
N(2) C(11) 1.501(9) . . ?
N(2) C(17) 1.450(9) . . ?
N(3) N(4) 1.363(7) . . ?
N(3) C(11) 1.439(9) . . ?
N(3) C(13) 1.323(9) . . ?
N(4) C(15) 1.335(9) . . ?
N(5) N(6) 1.375(7) . . ?
N(5) C(17) 1.441(9) . . ?
N(5) C(19) 1.349(9) . . ?
N(6) C(21) 1.352(9) . . ?
C(1) C(3) 1.36(1) . . ?
C(2) H(2a) 0.95 . . no
C(2) H(2b) 0.95 . . no
C(2) H(2c) 0.95 . . no
C(3) C(4) 1.421(9) . . ?
C(3) C(7) 1.515(9) . . ?
C(4) C(5) 1.50(1) . . ?
C(5) C(6) 1.51(1) . . ?
C(5) H(5b) 0.95 . . no
C(5) H(5a) 0.95 . . no
C(6) C(7) 1.50(1) . . ?
C(6) H(6b) 0.95 . . no
C(6) H(6a) 0.95 . . no
C(7) H(7b) 0.95 . . no
C(7) H(7a) 0.95 . . no
C(8) C(9) 1.47(1) . . ?
C(8) H(8b) 0.95 . . no
C(8) H(8a) 0.95 . . no
C(9) C(10) 1.504(9) . . ?
C(9) H(9) 0.95 . . no
C(10) H(10a) 0.95 . . no
C(10) H(10b) 0.95 . . no
C(10) H(10c) 0.95 . . no
C(11) H(11a) 0.95 . . no
C(11) H(11b) 0.95 . . no
C(12) C(13) 1.49(1) . . ?
C(12) H(12a) 0.95 . . no
C(12) H(12b) 0.95 . . no
C(12) H(12c) 0.95 . . no
C(13) C(14) 1.38(1) . . ?
C(14) C(15) 1.42(1) . . ?
C(14) H(14) 0.95 . . no
C(15) C(16) 1.48(1) . . ?
C(16) H(16a) 0.95 . . no
C(16) H(16b) 0.95 . . no
C(16) H(16c) 0.95 . . no
C(17) H(17a) 0.95 . . no
C(17) H(17b) 0.95 . . no
C(18) C(19) 1.49(1) . . ?
C(18) H(18c) 0.95 . . no
C(18) H(18a) 0.95 . . no
C(18) H(18b) 0.95 . . no
C(19) C(20) 1.37(1) . . ?
C(20) C(21) 1.39(1) . . ?
C(20) H(20) 0.95 . . no
C(21) C(22) 1.490(9) . . ?
C(22) H(22c) 0.95 . . no
C(22) H(22a) 0.95 . . no
C(22) H(22b) 0.95 . . no

loop_
_geom_contact_atom_site_label_1
_geom_contact_atom_site_label_2
_geom_contact_distance
_geom_contact_site_symmetry_1
_geom_contact_site_symmetry_2
_geom_contact_publ_flag
S(2) O(4) 3.25(1) . 3_656 no
S(2) O(4') 3.39(2) . 3_656 no
O(1) C(20) 3.29(1) . 3_556 no
O(1) C(8) 3.32(1) . . no
O(1) C(17) 3.43(1) . 2_545 no
O(2) C(11) 2.998(8) . 2_545 no
O(2) C(17) 3.254(9) . 2_545 no
O(2) C(12) 3.35(1) . 4_545 no
O(2) C(10) 3.43(1) . 4_545 no
O(2) C(11) 3.589(9) . 4_545 no
O(3) C(5) 3.38(1) . . no
O(3) C(17) 3.43(1) . 2_545 no
O(3) C(12) 3.48(1) . 4_545 no
O(4) C(2) 3.30(1) . 3_656 no
O(4) C(18) 3.31(2) . 3_556 no
O(4') C(2) 2.99(2) . 3_656 no
O(4') C(13) 3.54(2) . 4_545 no
O(4') C(5) 3.58(2) . . no
C(6) C(16) 3.44(1) . 2_645 no
C(6) C(15) 3.48(1) . 2_645 no
C(7) C(22) 3.47(1) . 3_656 no
C(14) C(14) 3.48(2) . 3_655 no

loop_
_geom_torsion_atom_site_label_1
_geom_torsion_atom_site_label_2
_geom_torsion_atom_site_label_3
_geom_torsion_atom_site_label_4
_geom_torsion_site_symmetry_1
_geom_torsion_site_symmetry_2
_geom_torsion_site_symmetry_3
_geom_torsion_site_symmetry_4
_geom_torsion
_geom_torsion_publ_flag
Co S(1) C(1) S(2) . . . . 170.8(3) no
Co S(1) C(1) C(3) . . . . -7.7(8) no
Co N(1) C(4) C(3) . . . . -5(1) no
Co N(1) C(4) C(5) . . . . 174.2(6) no
Co N(1) C(8) C(9) . . . . 37.0(7) no
Co N(2) C(9) C(8) . . . . 29.0(8) no
Co N(2) C(9) C(10) . . . . 161.5(6) no
Co N(2) C(11) N(3) . . . . 37.7(6) no
Co N(2) C(17) N(5) . . . . -41.3(6) no
Co N(4) N(3) C(11) . . . . -6.1(7) no
Co N(4) N(3) C(13) . . . . 176.0(5) no
Co N(4) C(15) C(14) . . . . -174.6(6) no
Co N(4) C(15) C(16) . . . . 9(1) no
Co N(6) N(5) C(17) . . . . -11.9(7) no
Co N(6) N(5) C(19) . . . . 170.5(4) no
Co N(6) C(21) C(20) . . . . -164.7(6) no
Co N(6) C(21) C(22) . . . . 13(1) no
Cl(1) Co S(1) C(1) . . . . -172.7(3) no
Cl(1) Co N(1) C(4) . . . . -107(4) no
Cl(1) Co N(1) C(8) . . . . 63(4) no
Cl(1) Co N(2) C(9) . . . . 175.3(5) no
Cl(1) Co N(2) C(11) . . . . 57.4(4) no
Cl(1) Co N(2) C(17) . . . . -60.1(4) no
Cl(1) Co N(4) N(3) . . . . -68.5(4) no
Cl(1) Co N(4) C(15) . . . . 107.4(8) no
Cl(1) Co N(6) N(5) . . . . 81.1(4) no
Cl(1) Co N(6) C(21) . . . . -118.8(8) no
S(1) Co N(1) C(4) . . . . -5.2(7) no
S(1) Co N(1) C(8) . . . . 164.8(5) no
S(1) Co N(2) C(9) . . . . 166(1) no
S(1) Co N(2) C(11) . . . . 48(2) no
S(1) Co N(2) C(17) . . . . -70(2) no
S(1) Co N(4) N(3) . . . . -150.6(4) no
S(1) Co N(4) C(15) . . . . 25.3(8) no
S(1) Co N(6) N(5) . . . . 163.0(4) no
S(1) Co N(6) C(21) . . . . -36.9(8) no
S(1) C(1) S(2) C(2) . . . . -1.5(6) no
S(1) C(1) C(3) C(4) . . . . -3(1) no
S(1) C(1) C(3) C(7) . . . . -177.7(6) no
S(2) C(1) C(3) C(4) . . . . 178.3(6) no
S(2) C(1) C(3) C(7) . . . . 4(1) no
O(1) Cl(2) O(4) O(4') . . . . -158(1) no
O(1) Cl(2) O(4') O(4) . . . . 36(2) no
O(2) Cl(2) O(4) O(4') . . . . 91(1) no
O(2) Cl(2) O(4') O(4) . . . . -104(1) no
O(3) Cl(2) O(4) O(4') . . . . -44(2) no
O(3) Cl(2) O(4') O(4) . . . . 146(1) no
N(1) Co S(1) C(1) . . . . 9.6(3) no
N(1) Co N(2) C(9) . . . . -7.0(5) no
N(1) Co N(2) C(11) . . . . -124.9(4) no
N(1) Co N(2) C(17) . . . . 117.6(5) no
N(1) Co N(4) N(3) . . . . 110.7(4) no
N(1) Co N(4) C(15) . . . . -73.4(8) no
N(1) Co N(6) N(5) . . . . -98.7(4) no
N(1) Co N(6) C(21) . . . . 61.4(8) no
N(1) C(4) C(3) C(1) . . . . 12(1) no
N(1) C(4) C(3) C(7) . . . . -173.2(7) no
N(1) C(4) C(5) C(6) . . . . 162.3(7) no
N(1) C(8) C(9) N(2) . . . . -43.9(9) no
N(1) C(8) C(9) C(10) . . . . -176.7(6) no
N(2) Co S(1) C(1) . . . . -163(2) no
N(2) Co N(1) C(4) . . . . 174.0(7) no
N(2) Co N(1) C(8) . . . . -16.0(5) no
N(2) Co N(4) N(3) . . . . 22.9(4) no
N(2) Co N(4) C(15) . . . . -161.2(8) no
N(2) Co N(6) N(5) . . . . -10.5(4) no
N(2) Co N(6) C(21) . . . . 149.6(8) no
N(2) C(11) N(3) N(4) . . . . -22.0(8) no
N(2) C(11) N(3) C(13) . . . . 155.6(7) no
N(2) C(17) N(5) N(6) . . . . 36.6(8) no
N(2) C(17) N(5) C(19) . . . . -146.3(7) no
N(3) N(4) Co N(6) . . . . 26(1) no
N(3) N(4) C(15) C(14) . . . . 1.4(7) no
N(3) N(4) C(15) C(16) . . . . -175.3(6) no
N(3) C(11) N(2) C(9) . . . . -77.2(7) no
N(3) C(11) N(2) C(17) . . . . 152.4(5) no
N(3) C(13) C(14) C(15) . . . . 0.0(8) no
N(4) Co S(1) C(1) . . . . -82.5(3) no
N(4) Co N(1) C(4) . . . . 92.2(6) no
N(4) Co N(1) C(8) . . . . -97.9(5) no
N(4) Co N(2) C(9) . . . . 84.3(5) no
N(4) Co N(2) C(11) . . . . -33.6(4) no
N(4) Co N(2) C(17) . . . . -151.1(5) no
N(4) Co N(6) N(5) . . . . -13(1) no
N(4) Co N(6) C(21) . . . . 147.0(8) no
N(4) N(3) C(13) C(12) . . . . -175.9(6) no
N(4) N(3) C(13) C(14) . . . . 0.9(8) no
N(4) C(15) C(14) C(13) . . . . -0.9(8) no
N(5) N(6) C(21) C(20) . . . . -4.0(8) no
N(5) N(6) C(21) C(22) . . . . 174.1(6) no
N(5) C(17) N(2) C(9) . . . . 76.9(7) no
N(5) C(17) N(2) C(11) . . . . -155.8(5) no
N(5) C(19) C(20) C(21) . . . . -1.8(8) no
N(6) Co S(1) C(1) . . . . 98.5(3) no
N(6) Co N(1) C(4) . . . . -102.7(6) no
N(6) Co N(1) C(8) . . . . 67.2(5) no
N(6) Co N(2) C(9) . . . . -95.0(5) no
N(6) Co N(2) C(11) . . . . 147.1(4) no
N(6) Co N(2) C(17) . . . . 29.6(4) no
N(6) Co N(4) C(15) . . . . -158.6(8) no
N(6) N(5) C(19) C(18) . . . . 179.2(6) no
N(6) N(5) C(19) C(20) . . . . -0.7(8) no
N(6) C(21) C(20) C(19) . . . . 3.7(8) no
C(1) C(3) C(4) C(5) . . . . -167.8(8) no
C(1) C(3) C(7) C(6) . . . . -177.9(8) no
C(2) S(2) C(1) C(3) . . . . 177.1(7) no
C(3) C(4) N(1) C(8) . . . . -174.2(7) no
C(3) C(4) C(5) C(6) . . . . -18.2(9) no
C(3) C(7) C(6) C(5) . . . . -17.9(9) no
C(4) N(1) C(8) C(9) . . . . -152.0(7) no
C(4) C(3) C(7) C(6) . . . . 6.7(9) no
C(4) C(5) C(6) C(7) . . . . 22.1(9) no
C(5) C(4) N(1) C(8) . . . . 5(1) no
C(5) C(4) C(3) C(7) . . . . 7.3(9) no
C(8) C(9) N(2) C(11) . . . . 143.7(6) no
C(8) C(9) N(2) C(17) . . . . -89.1(8) no
C(10) C(9) N(2) C(11) . . . . -83.8(8) no
C(10) C(9) N(2) C(17) . . . . 43.4(9) no
C(11) N(3) N(4) C(15) . . . . 176.5(6) no
C(11) N(3) C(13) C(12) . . . . 6(1) no
C(11) N(3) C(13) C(14) . . . . -176.8(7) no
C(12) C(13) C(14) C(15) . . . . 176.5(7) no
C(13) N(3) N(4) C(15) . . . . -1.4(7) no
C(13) C(14) C(15) C(16) . . . . 175.8(7) no
C(17) N(5) N(6) C(21) . . . . -179.4(6) no
C(17) N(5) C(19) C(18) . . . . 2(1) no
C(17) N(5) C(19) C(20) . . . . -178.0(7) no
C(18) C(19) C(20) C(21) . . . . 178.3(8) no
C(19) N(5) N(6) C(21) . . . . 2.9(7) no
C(19) C(20) C(21) C(22) . . . . -174.3(7) no
